data_4033117
loop_
_publ_author_name
'Zhang, Ying'
'Sun, Feiye'
'Dan, Wenyan'
'Fang, Xiangdong'

_publ_section_title
;
 Friedel-Crafts Acylation Reactions of BN-Substituted Arenes.
;
_journal_issue 23
_journal_name_full 'The Journal of organic chemistry'
_journal_page_first 12877
_journal_page_last 12887
_journal_paper_doi 10.1021/acs.joc.7b02343
_journal_volume 82
_journal_year 2017
_chemical_formula_sum 'C22 H18 B N O2'
_chemical_formula_weight 339.18
_space_group_crystal_system triclinic
_space_group_IT_number 2
_space_group_name_Hall '-P 1'
_space_group_name_H-M_alt 'P -1'
_symmetry_space_group_name_Hall '-P 1'
_symmetry_space_group_name_H-M 'P -1'
_atom_sites_solution_hydrogens geom
_audit_creation_method SHELXL-2014/7
_cell_angle_alpha 111.950(2)
_cell_angle_beta 97.068(2)
_cell_angle_gamma 93.448(3)
_cell_formula_units_Z 2
_cell_length_a 8.1911(5)
_cell_length_b 9.4733(6)
_cell_length_c 12.3973(7)
_cell_measurement_reflns_used 9889
_cell_measurement_temperature 293(2)
_cell_measurement_theta_max 27.20
_cell_measurement_theta_min 2.86
_cell_volume 879.57(9)
_computing_cell_refinement 'Bruker SAINT'
_computing_data_collection 'Bruker APEX3'
_computing_data_reduction 'Bruker SAINT'
_computing_molecular_graphics 'Bruker SHELXTL'
_computing_publication_material 'Bruker SHELXTL'
_computing_structure_refinement 'SHELXL-2014/7 (Sheldrick, 2014)'
_computing_structure_solution 'SHELXS-97 (Sheldrick 2008)'
_diffrn_ambient_temperature 293(2)
_diffrn_measured_fraction_theta_full 0.997
_diffrn_measured_fraction_theta_max 0.997
_diffrn_measurement_device_type 'Bruker APEX-III CMOS'
_diffrn_measurement_method '\f and \w scans'
_diffrn_radiation_type MoK\a
_diffrn_radiation_wavelength 0.71073
_diffrn_reflns_av_R_equivalents 0.0505
_diffrn_reflns_av_unetI/netI 0.0218
_diffrn_reflns_Laue_measured_fraction_full 0.997
_diffrn_reflns_Laue_measured_fraction_max 0.997
_diffrn_reflns_limit_h_max 9
_diffrn_reflns_limit_h_min -9
_diffrn_reflns_limit_k_max 11
_diffrn_reflns_limit_k_min -11
_diffrn_reflns_limit_l_max 14
_diffrn_reflns_limit_l_min -14
_diffrn_reflns_number 31529
_diffrn_reflns_point_group_measured_fraction_full 0.997
_diffrn_reflns_point_group_measured_fraction_max 0.997
_diffrn_reflns_theta_full 25.018
_diffrn_reflns_theta_max 25.018
_diffrn_reflns_theta_min 2.856
_exptl_absorpt_coefficient_mu 0.081
_exptl_absorpt_correction_type multi-scan
_exptl_absorpt_process_details sadabs
_exptl_crystal_colour colourless
_exptl_crystal_density_diffrn 1.281
_exptl_crystal_description block
_exptl_crystal_F_000 356
_exptl_crystal_size_max 0.201
_exptl_crystal_size_mid 0.186
_exptl_crystal_size_min 0.049
_exptl_transmission_factor_max 0.7453
_exptl_transmission_factor_min 0.6022
_refine_diff_density_max 0.193
_refine_diff_density_min -0.171
_refine_diff_density_rms 0.033
_refine_ls_extinction_method none
_refine_ls_goodness_of_fit_ref 1.021
_refine_ls_hydrogen_treatment constr
_refine_ls_matrix_type full
_refine_ls_number_parameters 257
_refine_ls_number_reflns 3095
_refine_ls_number_restraints 114
_refine_ls_restrained_S_all 1.010
_refine_ls_R_factor_all 0.0639
_refine_ls_R_factor_gt 0.0430
_refine_ls_shift/su_max 0.001
_refine_ls_shift/su_mean 0.000
_refine_ls_structure_factor_coef Fsqd
_refine_ls_weighting_details 'w=1/[\s^2^(Fo^2^)+(0.0608P)^2^+0.1630P] where P=(Fo^2^+2Fc^2^)/3'
_refine_ls_weighting_scheme calc
_refine_ls_wR_factor_gt 0.1064
_refine_ls_wR_factor_ref 0.1195
_reflns_Friedel_coverage 0.000
_reflns_number_gt 2293
_reflns_number_total 3095
_reflns_threshold_expression 'I > 2\s(I)'
_cod_data_source_file jo7b02343_si_002.cif
_cod_data_source_block mo_160602a_compound_13b
_cod_depositor_comments 'Adding full bibliography for 4033111--4033119.cif.'
_cod_database_code 4033117
_shelx_shelxl_version_number 2014/7
_shelx_space_group_comment
; 
The symmetry employed for this shelxl refinement is uniquely defined 
by the following loop, which should always be used as a source of 
symmetry information in preference to the above space-group names. 
They are only intended as comments. 
;
_shelx_estimated_absorpt_t_min 0.984
_shelx_estimated_absorpt_t_max 0.996

loop_
_space_group_symop_operation_xyz
'x, y, z'
'-x, -y, -z'

loop_
_atom_site_label
_atom_site_type_symbol
_atom_site_fract_x
_atom_site_fract_y
_atom_site_fract_z
_atom_site_U_iso_or_equiv
_atom_site_adp_type
_atom_site_occupancy
_atom_site_site_symmetry_order
_atom_site_calc_flag
_atom_site_refinement_flags_posn
_atom_site_refinement_flags_adp
_atom_site_refinement_flags_occupancy
_atom_site_disorder_assembly
_atom_site_disorder_group
O1 O 0.24474(17) 0.32929(14) 0.79871(11) 0.0702(4) Uani 1 1 d . . . . .
N1 N 0.20130(18) 0.76963(15) 0.75016(11) 0.0520(4) Uani 1 1 d . . . . .
C1 C 0.4564(2) 0.65515(17) 0.80098(13) 0.0450(4) Uani 1 1 d . . . . .
C2 C 0.5360(2) 0.80026(19) 0.84381(15) 0.0597(5) Uani 1 1 d . . . . .
H2 H 0.6477 0.8164 0.8755 0.072 Uiso 1 1 calc R U . . .
C3 C 0.4548(3) 0.9275(2) 0.84186(17) 0.0677(5) Uani 1 1 d . . . . .
H3 H 0.5141 1.0245 0.8733 0.081 Uiso 1 1 calc R U . . .
C4 C 0.2956(3) 0.9114(2) 0.79617(16) 0.0626(5) Uani 1 1 d . . . . .
H4 H 0.2468 0.9971 0.7951 0.075 Uiso 1 1 calc R U . . .
C5 C 0.0376(3) 0.7643(2) 0.70367(18) 0.0695(6) Uani 1 1 d . . . . .
H5 H -0.0033 0.8545 0.7057 0.083 Uiso 1 1 calc R U . . .
C6 C -0.0631(3) 0.6333(3) 0.6560(2) 0.0772(6) Uani 1 1 d . . . . .
H6 H -0.1717 0.6341 0.6241 0.093 Uiso 1 1 calc R U . . .
C7 C -0.0086(2) 0.4939(2) 0.65295(17) 0.0640(5) Uani 1 1 d . . . . .
H7 H -0.0814 0.4044 0.6168 0.077 Uiso 1 1 calc R U . . .
C8 C 0.1477(2) 0.48634(18) 0.70142(14) 0.0477(4) Uani 1 1 d . . . . .
C9 C 0.55575(18) 0.53187(17) 0.80895(13) 0.0428(4) Uani 1 1 d . . . . .
C10 C 0.6312(2) 0.54099(19) 0.91648(14) 0.0518(4) Uani 1 1 d . . . . .
H10 H 0.6203 0.6250 0.9836 0.062 Uiso 1 1 calc R U . . .
C11 C 0.7240(2) 0.4274(2) 0.92780(15) 0.0538(4) Uani 1 1 d . . . . .
H11 H 0.7742 0.4386 1.0025 0.065 Uiso 1 1 calc R U . . .
C12 C 0.7441(2) 0.29989(18) 0.83318(14) 0.0485(4) Uani 1 1 d . U . . .
C13 C 0.66865(19) 0.28482(17) 0.71743(14) 0.0443(4) Uani 1 1 d . . . . .
C14 C 0.6832(2) 0.16069(18) 0.61243(15) 0.0541(4) Uani 1 1 d . . . . .
H14 H 0.7389 0.0801 0.6172 0.065 Uiso 1 1 calc R U . . .
C15 C 0.6180(2) 0.15596(19) 0.50493(15) 0.0590(5) Uani 1 1 d . . . . .
H15 H 0.6307 0.0730 0.4377 0.071 Uiso 1 1 calc R U . . .
C16 C 0.5327(2) 0.27336(19) 0.49401(14) 0.0549(4) Uani 1 1 d . . . . .
H16 H 0.4897 0.2698 0.4199 0.066 Uiso 1 1 calc R U . . .
C17 C 0.5124(2) 0.39358(18) 0.59255(13) 0.0481(4) Uani 1 1 d . . . . .
H17 H 0.4542 0.4714 0.5847 0.058 Uiso 1 1 calc R U . . .
C18 C 0.57717(18) 0.40338(17) 0.70621(13) 0.0413(4) Uani 1 1 d . . . . .
C19 C 0.1819(2) 0.33621(18) 0.70736(15) 0.0491(4) Uani 1 1 d . . . . .
C20 C 0.1339(2) 0.1925(2) 0.59909(16) 0.0653(5) Uani 1 1 d . . . . .
H20A H 0.2098 0.1870 0.5449 0.098 Uiso 1 1 calc R U . . .
H20B H 0.0238 0.1933 0.5626 0.098 Uiso 1 1 calc R U . . .
H20C H 0.1374 0.1051 0.6205 0.098 Uiso 1 1 calc R U . . .
C21 C 0.8448(2) 0.1851(2) 0.85459(18) 0.0647(5) Uani 1 1 d . U . . .
B1 B 0.2713(2) 0.6317(2) 0.75180(15) 0.0455(4) Uani 1 1 d . . . . .
O2 O 0.8214(17) 0.0478(8) 0.7827(6) 0.095(2) Uani 0.58(2) 1 d . U P A 1
C22 C 0.915(2) 0.1977(17) 0.9700(15) 0.088(3) Uani 0.58(2) 1 d . U P A 1
H22A H 0.9843 0.1179 0.9636 0.132 Uiso 0.58(2) 1 calc R U P A 1
H22B H 0.8273 0.1880 1.0126 0.132 Uiso 0.58(2) 1 calc R U P A 1
H22C H 0.9792 0.2957 1.0111 0.132 Uiso 0.58(2) 1 calc R U P A 1
O2A O 0.905(2) 0.0922(16) 0.7748(5) 0.082(3) Uani 0.42(2) 1 d . U P A 2
C22A C 0.960(2) 0.235(2) 0.976(2) 0.077(3) Uani 0.42(2) 1 d . U P A 2
H22D H 1.0098 0.1487 0.9814 0.116 Uiso 0.42(2) 1 calc R U P A 2
H22E H 0.8954 0.2741 1.0382 0.116 Uiso 0.42(2) 1 calc R U P A 2
H22F H 1.0445 0.3138 0.9825 0.116 Uiso 0.42(2) 1 calc R U P A 2

loop_
_atom_site_aniso_label
_atom_site_aniso_U_11
_atom_site_aniso_U_22
_atom_site_aniso_U_33
_atom_site_aniso_U_23
_atom_site_aniso_U_13
_atom_site_aniso_U_12
O1 0.0913(10) 0.0629(8) 0.0584(8) 0.0299(7) -0.0017(7) 0.0079(7)
N1 0.0652(9) 0.0458(8) 0.0485(8) 0.0175(6) 0.0158(7) 0.0238(7)
C1 0.0580(10) 0.0387(9) 0.0348(8) 0.0085(7) 0.0096(7) 0.0130(7)
C2 0.0696(12) 0.0461(10) 0.0527(10) 0.0093(8) 0.0020(9) 0.0076(9)
C3 0.0950(16) 0.0359(10) 0.0621(11) 0.0090(8) 0.0080(11) 0.0070(9)
C4 0.0949(15) 0.0417(10) 0.0540(10) 0.0164(8) 0.0187(10) 0.0274(10)
C5 0.0736(14) 0.0692(13) 0.0792(13) 0.0363(11) 0.0201(11) 0.0421(11)
C6 0.0543(12) 0.0823(16) 0.1017(16) 0.0423(13) 0.0064(11) 0.0260(11)
C7 0.0530(11) 0.0659(12) 0.0765(12) 0.0307(10) 0.0090(9) 0.0127(9)
C8 0.0495(10) 0.0503(10) 0.0453(9) 0.0178(7) 0.0116(7) 0.0149(7)
C9 0.0435(9) 0.0411(9) 0.0422(9) 0.0131(7) 0.0088(7) 0.0075(7)
C10 0.0579(10) 0.0482(10) 0.0421(9) 0.0085(7) 0.0064(8) 0.0148(8)
C11 0.0560(10) 0.0598(11) 0.0462(9) 0.0202(8) 0.0057(8) 0.0154(8)
C12 0.0473(9) 0.0492(10) 0.0544(10) 0.0234(8) 0.0132(7) 0.0120(7)
C13 0.0432(9) 0.0403(9) 0.0514(9) 0.0172(7) 0.0149(7) 0.0071(7)
C14 0.0625(11) 0.0398(9) 0.0595(11) 0.0144(8) 0.0188(9) 0.0148(8)
C15 0.0744(12) 0.0437(10) 0.0509(10) 0.0055(8) 0.0203(9) 0.0104(9)
C16 0.0669(11) 0.0523(10) 0.0416(9) 0.0123(8) 0.0117(8) 0.0087(9)
C17 0.0542(10) 0.0455(9) 0.0452(9) 0.0162(7) 0.0118(7) 0.0114(7)
C18 0.0421(8) 0.0380(8) 0.0425(8) 0.0127(7) 0.0108(7) 0.0057(6)
C19 0.0479(9) 0.0495(10) 0.0512(10) 0.0193(8) 0.0111(8) 0.0085(7)
C20 0.0730(13) 0.0492(11) 0.0659(12) 0.0136(9) 0.0082(10) 0.0100(9)
C21 0.0706(13) 0.0642(13) 0.0713(13) 0.0339(11) 0.0202(10) 0.0284(10)
B1 0.0598(12) 0.0432(10) 0.0356(9) 0.0131(8) 0.0148(8) 0.0194(9)
O2 0.116(5) 0.065(3) 0.109(3) 0.034(2) 0.013(3) 0.042(3)
C22 0.111(8) 0.072(6) 0.082(4) 0.034(4) -0.003(5) 0.031(5)
O2A 0.108(6) 0.078(5) 0.072(3) 0.030(3) 0.029(3) 0.057(4)
C22A 0.078(6) 0.075(8) 0.087(5) 0.043(6) -0.007(5) 0.023(5)

loop_
_atom_type_symbol
_atom_type_description
_atom_type_scat_dispersion_real
_atom_type_scat_dispersion_imag
_atom_type_scat_source
C C 0.0033 0.0016 'International Tables Vol C Tables 4.2.6.8 and 6.1.1.4'
H H 0.0000 0.0000 'International Tables Vol C Tables 4.2.6.8 and 6.1.1.4'
B B 0.0013 0.0007 'International Tables Vol C Tables 4.2.6.8 and 6.1.1.4'
N N 0.0061 0.0033 'International Tables Vol C Tables 4.2.6.8 and 6.1.1.4'
O O 0.0106 0.0060 'International Tables Vol C Tables 4.2.6.8 and 6.1.1.4'

loop_
_geom_angle_atom_site_label_1
_geom_angle_atom_site_label_2
_geom_angle_atom_site_label_3
_geom_angle
C5 N1 C4 117.11(15)
C5 N1 B1 121.39(16)
C4 N1 B1 121.50(15)
C2 C1 C9 117.08(15)
C2 C1 B1 117.92(15)
C9 C1 B1 124.98(14)
C1 C2 C3 122.45(18)
C1 C2 H2 118.8
C3 C2 H2 118.8
C4 C3 C2 121.59(18)
C4 C3 H3 119.2
C2 C3 H3 119.2
C3 C4 N1 121.36(16)
C3 C4 H4 119.3
N1 C4 H4 119.3
C6 C5 N1 121.85(17)
C6 C5 H5 119.1
N1 C5 H5 119.1
C5 C6 C7 121.46(19)
C5 C6 H6 119.3
C7 C6 H6 119.3
C8 C7 C6 121.94(19)
C8 C7 H7 119.0
C6 C7 H7 119.0
C7 C8 C19 116.39(16)
C7 C8 B1 118.78(15)
C19 C8 B1 124.73(14)
C10 C9 C18 118.45(14)
C10 C9 C1 119.76(13)
C18 C9 C1 121.78(13)
C9 C10 C11 121.53(15)
C9 C10 H10 119.2
C11 C10 H10 119.2
C12 C11 C10 122.50(15)
C12 C11 H11 118.7
C10 C11 H11 118.7
C11 C12 C13 118.42(14)
C11 C12 C21 118.37(16)
C13 C12 C21 123.20(15)
C14 C13 C18 117.19(14)
C14 C13 C12 124.02(15)
C18 C13 C12 118.76(14)
C15 C14 C13 121.86(16)
C15 C14 H14 119.1
C13 C14 H14 119.1
C14 C15 C16 120.86(16)
C14 C15 H15 119.6
C16 C15 H15 119.6
C17 C16 C15 119.46(16)
C17 C16 H16 120.3
C15 C16 H16 120.3
C16 C17 C18 121.79(15)
C16 C17 H17 119.1
C18 C17 H17 119.1
C17 C18 C13 118.80(14)
C17 C18 C9 120.92(14)
C13 C18 C9 120.27(14)
O1 C19 C8 120.81(15)
O1 C19 C20 120.02(15)
C8 C19 C20 119.16(15)
C19 C20 H20A 109.5
C19 C20 H20B 109.5
H20A C20 H20B 109.5
C19 C20 H20C 109.5
H20A C20 H20C 109.5
H20B C20 H20C 109.5
O2 C21 C22 111.6(7)
O2A C21 C12 121.2(3)
O2 C21 C12 120.0(3)
C22 C21 C12 123.0(6)
O2A C21 C22A 111.8(9)
C12 C21 C22A 117.7(8)
N1 B1 C8 114.40(15)
N1 B1 C1 115.09(15)
C8 B1 C1 130.50(15)
C21 C22 H22A 109.5
C21 C22 H22B 109.5
H22A C22 H22B 109.5
C21 C22 H22C 109.5
H22A C22 H22C 109.5
H22B C22 H22C 109.5
C21 C22A H22D 109.5
C21 C22A H22E 109.5
H22D C22A H22E 109.5
C21 C22A H22F 109.5
H22D C22A H22F 109.5
H22E C22A H22F 109.5

loop_
_geom_bond_atom_site_label_1
_geom_bond_atom_site_label_2
_geom_bond_distance
O1 C19 1.2116(19)
N1 C5 1.383(2)
N1 C4 1.386(2)
N1 B1 1.464(2)
C1 C2 1.363(2)
C1 C9 1.489(2)
C1 B1 1.533(3)
C2 C3 1.418(3)
C2 H2 0.9300
C3 C4 1.332(3)
C3 H3 0.9300
C4 H4 0.9300
C5 C6 1.333(3)
C5 H5 0.9300
C6 C7 1.408(3)
C6 H6 0.9300
C7 C8 1.364(2)
C7 H7 0.9300
C8 C19 1.493(2)
C8 B1 1.531(3)
C9 C10 1.368(2)
C9 C18 1.434(2)
C10 C11 1.393(2)
C10 H10 0.9300
C11 C12 1.369(2)
C11 H11 0.9300
C12 C13 1.442(2)
C12 C21 1.484(2)
C13 C14 1.415(2)
C13 C18 1.426(2)
C14 C15 1.357(2)
C14 H14 0.9300
C15 C16 1.388(2)
C15 H15 0.9300
C16 C17 1.360(2)
C16 H16 0.9300
C17 C18 1.410(2)
C17 H17 0.9300
C19 C20 1.500(2)
C20 H20A 0.9600
C20 H20B 0.9600
C20 H20C 0.9600
C21 O2A 1.231(6)
C21 O2 1.259(5)
C21 C22 1.432(17)
C21 C22A 1.56(2)
C22 H22A 0.9600
C22 H22B 0.9600
C22 H22C 0.9600
C22A H22D 0.9600
C22A H22E 0.9600
C22A H22F 0.9600

loop_
_geom_torsion_atom_site_label_1
_geom_torsion_atom_site_label_2
_geom_torsion_atom_site_label_3
_geom_torsion_atom_site_label_4
_geom_torsion
C9 C1 C2 C3 -179.65(15)
B1 C1 C2 C3 -1.4(2)
C1 C2 C3 C4 -1.0(3)
C2 C3 C4 N1 1.1(3)
C5 N1 C4 C3 -179.39(17)
B1 N1 C4 C3 1.2(3)
C4 N1 C5 C6 179.20(18)
B1 N1 C5 C6 -1.4(3)
N1 C5 C6 C7 1.4(3)
C5 C6 C7 C8 2.0(3)
C6 C7 C8 C19 171.55(17)
C6 C7 C8 B1 -4.9(3)
C2 C1 C9 C10 58.8(2)
B1 C1 C9 C10 -119.33(17)
C2 C1 C9 C18 -120.31(17)
B1 C1 C9 C18 61.6(2)
C18 C9 C10 C11 -1.5(2)
C1 C9 C10 C11 179.41(15)
C9 C10 C11 C12 -0.6(3)
C10 C11 C12 C13 1.2(3)
C10 C11 C12 C21 -179.75(17)
C11 C12 C13 C14 178.50(16)
C21 C12 C13 C14 -0.5(3)
C11 C12 C13 C18 0.3(2)
C21 C12 C13 C18 -178.66(15)
C18 C13 C14 C15 2.1(2)
C12 C13 C14 C15 -176.08(16)
C13 C14 C15 C16 -0.5(3)
C14 C15 C16 C17 -0.9(3)
C15 C16 C17 C18 0.6(3)
C16 C17 C18 C13 1.0(2)
C16 C17 C18 C9 179.40(15)
C14 C13 C18 C17 -2.3(2)
C12 C13 C18 C17 175.97(14)
C14 C13 C18 C9 179.29(14)
C12 C13 C18 C9 -2.4(2)
C10 C9 C18 C17 -175.36(15)
C1 C9 C18 C17 3.7(2)
C10 C9 C18 C13 3.0(2)
C1 C9 C18 C13 -177.93(14)
C7 C8 C19 O1 -129.25(19)
B1 C8 C19 O1 47.0(2)
C7 C8 C19 C20 49.4(2)
B1 C8 C19 C20 -134.33(17)
C11 C12 C21 O2A -160.0(11)
C13 C12 C21 O2A 19.0(12)
C11 C12 C21 O2 155.2(9)
C13 C12 C21 O2 -25.8(9)
C11 C12 C21 C22 3.3(9)
C13 C12 C21 C22 -177.7(9)
C11 C12 C21 C22A -16.2(9)
C13 C12 C21 C22A 162.8(9)
C5 N1 B1 C8 -1.5(2)
C4 N1 B1 C8 177.85(14)
C5 N1 B1 C1 177.27(14)
C4 N1 B1 C1 -3.4(2)
C7 C8 B1 N1 4.6(2)
C19 C8 B1 N1 -171.61(14)
C7 C8 B1 C1 -173.96(16)
C19 C8 B1 C1 9.9(3)
C2 C1 B1 N1 3.4(2)
C9 C1 B1 N1 -178.50(13)
C2 C1 B1 C8 -178.08(16)
C9 C1 B1 C8 0.0(3)
